data_4035308
loop_
_publ_author_name
'Zhang, Cheng'
'Chang, Sailan'
'Dong, Shanliang'
'Qiu, Lihua'
'Xu, Xinfang'

_publ_section_title
;
 Acid-Promoted Bicyclization of Diaryl Alkynes: Synthesis of 2 H-Indazoles
 with in Situ Generated Diazonium Salt as Nitrogen Source.
;
_journal_issue 16
_journal_name_full 'The Journal of organic chemistry'
_journal_page_first 9125
_journal_page_last 9136
_journal_paper_doi 10.1021/acs.joc.8b01199
_journal_volume 83
_journal_year 2018
_chemical_formula_moiety 'C22 H16 N2 O2'
_chemical_formula_sum 'C22 H16 N2 O2'
_chemical_formula_weight 340.37
_space_group_crystal_system monoclinic
_space_group_IT_number 15
_space_group_name_Hall '-C 2yc'
_space_group_name_H-M_alt 'C 1 2/c 1'
_atom_sites_solution_hydrogens geom
_audit_creation_date 2017-10-21
_audit_creation_method
;
Olex2 1.2-alpha
(compiled 2016.07.08 svn.r3312 for OlexSys, GUI svn.r5203)
;
_cell_angle_alpha 90
_cell_angle_beta 95.697(10)
_cell_angle_gamma 90
_cell_formula_units_Z 8
_cell_length_a 14.5199(16)
_cell_length_b 8.9603(9)
_cell_length_c 26.373(2)
_cell_measurement_reflns_used 1573
_cell_measurement_temperature 294.99(10)
_cell_measurement_theta_max 23.9320
_cell_measurement_theta_min 3.3390
_cell_volume 3414.2(6)
_computing_cell_refinement
;
CrysAlisPro, Agilent Technologies,
Version 1.171.36.32 (release 02-08-2013 CrysAlis171 .NET)
(compiled Aug  2 2013,16:46:58)
;
_computing_data_collection
;
CrysAlisPro, Agilent Technologies,
Version 1.171.36.32 (release 02-08-2013 CrysAlis171 .NET)
(compiled Aug  2 2013,16:46:58)
;
_computing_data_reduction
;
CrysAlisPro, Agilent Technologies,
Version 1.171.36.32 (release 02-08-2013 CrysAlis171 .NET)
(compiled Aug  2 2013,16:46:58)
;
_computing_molecular_graphics 'Olex2 (Dolomanov et al., 2009)'
_computing_publication_material 'Olex2 (Dolomanov et al., 2009)'
_computing_structure_refinement 'ShelXL (Sheldrick, 2015)'
_diffrn_ambient_temperature 294.99(10)
_diffrn_detector_area_resol_mean 10.4471
_diffrn_measured_fraction_theta_full 0.999
_diffrn_measured_fraction_theta_max 0.999
_diffrn_measurement_details
;
#__ type_ start__ end____ width___ exp.time_
  1 omega    1.00   56.00   1.0000    5.0000
omega____ theta____ kappa____ phi______ frames
    -       15.3991  -99.0000 -120.0000 55

#__ type_ start__ end____ width___ exp.time_
  2 omega   12.00   39.00   1.0000    5.0000
omega____ theta____ kappa____ phi______ frames
    -       15.3991  -77.0000 -150.0000 27

#__ type_ start__ end____ width___ exp.time_
  3 omega   43.00   82.00   1.0000    5.0000
omega____ theta____ kappa____ phi______ frames
    -       15.3991 -178.0000   60.0000 39

#__ type_ start__ end____ width___ exp.time_
  4 omega  -22.00    8.00   1.0000    5.0000
omega____ theta____ kappa____ phi______ frames
    -      -16.1803  -57.0000 -150.0000 30

#__ type_ start__ end____ width___ exp.time_
  5 omega    3.00   29.00   1.0000    5.0000
omega____ theta____ kappa____ phi______ frames
    -      -16.1803   37.0000 -120.0000 26

#__ type_ start__ end____ width___ exp.time_
  6 omega   -5.00   20.00   1.0000    5.0000
omega____ theta____ kappa____ phi______ frames
    -      -16.1803  -99.0000 -180.0000 25

#__ type_ start__ end____ width___ exp.time_
  7 omega  -76.00   28.00   1.0000    5.0000
omega____ theta____ kappa____ phi______ frames
    -      -16.1803  -19.0000  -30.0000 104

#__ type_ start__ end____ width___ exp.time_
  8 omega   35.00   60.00   1.0000    5.0000
omega____ theta____ kappa____ phi______ frames
    -       15.3991  178.0000 -180.0000 25
;
_diffrn_measurement_device_type 'Xcalibur, Atlas, Gemini'
_diffrn_measurement_method '\w scans'
_diffrn_orient_matrix_UB_11 0.0051651000
_diffrn_orient_matrix_UB_12 -0.0619484000
_diffrn_orient_matrix_UB_13 -0.0162017000
_diffrn_orient_matrix_UB_21 -0.0484006000
_diffrn_orient_matrix_UB_22 -0.0002092000
_diffrn_orient_matrix_UB_23 -0.0071376000
_diffrn_orient_matrix_UB_31 0.0063446000
_diffrn_orient_matrix_UB_32 0.0493082000
_diffrn_orient_matrix_UB_33 -0.0204199000
_diffrn_radiation_monochromator graphite
_diffrn_radiation_type MoK\a
_diffrn_radiation_wavelength 0.71073
_diffrn_reflns_av_R_equivalents 0.0841
_diffrn_reflns_av_unetI/netI 0.1112
_diffrn_reflns_Laue_measured_fraction_full 0.999
_diffrn_reflns_Laue_measured_fraction_max 0.999
_diffrn_reflns_limit_h_max 18
_diffrn_reflns_limit_h_min -18
_diffrn_reflns_limit_k_max 11
_diffrn_reflns_limit_k_min -10
_diffrn_reflns_limit_l_max 32
_diffrn_reflns_limit_l_min -32
_diffrn_reflns_number 12225
_diffrn_reflns_point_group_measured_fraction_full 0.999
_diffrn_reflns_point_group_measured_fraction_max 0.999
_diffrn_reflns_theta_full 25.242
_diffrn_reflns_theta_max 26.371
_diffrn_reflns_theta_min 2.820
_diffrn_source 'Enhance (Mo) X-ray Source'
_exptl_absorpt_coefficient_mu 0.086
_exptl_absorpt_correction_T_max 1.00000
_exptl_absorpt_correction_T_min 0.79953
_exptl_absorpt_correction_type multi-scan
_exptl_absorpt_process_details
;
CrysAlisPro, Agilent Technologies,
Version 1.171.36.32 (release 02-08-2013 CrysAlis171 .NET)
(compiled Aug  2 2013,16:46:58)
Empirical absorption correction using spherical harmonics,
 implemented in SCALE3 ABSPACK scaling algorithm.
;
_exptl_crystal_colour 'clear light colourless'
_exptl_crystal_colour_lustre clear
_exptl_crystal_colour_modifier light
_exptl_crystal_colour_primary colourless
_exptl_crystal_density_diffrn 1.324
_exptl_crystal_description
;
;
_exptl_crystal_F_000 1424
_exptl_crystal_size_max 0.3
_exptl_crystal_size_mid 0.25
_exptl_crystal_size_min 0.2
_refine_diff_density_max 0.183
_refine_diff_density_min -0.239
_refine_diff_density_rms 0.053
_refine_ls_extinction_method none
_refine_ls_goodness_of_fit_ref 0.976
_refine_ls_hydrogen_treatment constr
_refine_ls_matrix_type full
_refine_ls_number_parameters 236
_refine_ls_number_reflns 3497
_refine_ls_number_restraints 0
_refine_ls_restrained_S_all 0.976
_refine_ls_R_factor_all 0.1436
_refine_ls_R_factor_gt 0.0591
_refine_ls_shift/su_max 0.001
_refine_ls_shift/su_mean 0.000
_refine_ls_structure_factor_coef Fsqd
_refine_ls_weighting_details 'w=1/[\s^2^(Fo^2^)+(0.0488P)^2^] where P=(Fo^2^+2Fc^2^)/3'
_refine_ls_weighting_scheme calc
_refine_ls_wR_factor_gt 0.1123
_refine_ls_wR_factor_ref 0.1651
_reflns_Friedel_coverage 0.000
_reflns_number_gt 1673
_reflns_number_total 3497
_reflns_threshold_expression 'I > 2\s(I)'
_cod_data_source_file jo8b01199_si_002.cif
_cod_data_source_block g171019d
_cod_database_code 4035308
_chemical_oxdiff_formula 'C H O N'
_shelx_space_group_comment
;
The symmetry employed for this shelxl refinement is uniquely defined
by the following loop, which should always be used as a source of
symmetry information in preference to the above space-group names.
They are only intended as comments.
;
_shelx_estimated_absorpt_t_max 0.983
_shelx_estimated_absorpt_t_min 0.975
_reflns_odcompleteness_completeness 99.80
_reflns_odcompleteness_iscentric 1
_reflns_odcompleteness_theta 28.22
_olex2_refinement_description
;
1. Fixed Uiso
 At 1.2 times of:
  All C(H) groups, All C(H,H) groups
 At 1.5 times of:
  All O(H) groups
2.a Secondary CH2 refined with riding coordinates:
 C12(H12A,H12B)
2.b Aromatic/amide H refined with riding coordinates:
 C7(H7), C8(H8), C9(H9), C10(H10), C14(H14), C15(H15), C16(H16), C17(H17),
 C18(H18), C19(H19), C20(H20), C21(H21), C22(H22)
2.c Idealised tetrahedral OH refined as rotating group:
 O2(H2)
;
_shelx_shelxl_version_number 2014/7
_olex2_submission_special_instructions 'No special instructions were received'

loop_
_space_group_symop_operation_xyz
'x, y, z'
'-x, y, -z+1/2'
'x+1/2, y+1/2, z'
'-x+1/2, y+1/2, -z+1/2'
'-x, -y, -z'
'x, -y, z-1/2'
'-x+1/2, -y+1/2, -z'
'x+1/2, -y+1/2, z-1/2'

loop_
_atom_site_label
_atom_site_type_symbol
_atom_site_fract_x
_atom_site_fract_y
_atom_site_fract_z
_atom_site_U_iso_or_equiv
_atom_site_adp_type
_atom_site_occupancy
_atom_site_site_symmetry_order
_atom_site_calc_flag
_atom_site_refinement_flags_posn
O1 O 0.16013(17) 0.2346(2) 0.35485(8) 0.0619(7) Uani 1 1 d .
O2 O 0.12660(14) 0.7255(2) 0.46129(7) 0.0455(6) Uani 1 1 d .
H2 H 0.1632 0.7815 0.4775 0.068 Uiso 1 1 calc GR
N1 N 0.22614(16) 0.5374(2) 0.43767(8) 0.0361(6) Uani 1 1 d .
N2 N 0.29150(17) 0.5559(3) 0.47711(8) 0.0398(6) Uani 1 1 d .
C1 C 0.1597(2) 0.3598(3) 0.37420(10) 0.0421(8) Uani 1 1 d .
C2 C 0.0887(2) 0.4738(3) 0.35816(10) 0.0409(7) Uani 1 1 d .
C3 C 0.0909(2) 0.6148(3) 0.38110(10) 0.0398(7) Uani 1 1 d .
C4 C 0.1675(2) 0.6668(3) 0.42024(10) 0.0376(7) Uani 1 1 d .
C5 C 0.2270(2) 0.3991(3) 0.41630(10) 0.0372(7) Uani 1 1 d .
C6 C 0.2975(2) 0.3200(3) 0.44438(10) 0.0378(7) Uani 1 1 d .
C7 C 0.3312(2) 0.1721(3) 0.44364(11) 0.0470(8) Uani 1 1 d .
H7 H 0.3066 0.1035 0.4195 0.056 Uiso 1 1 calc R
C8 C 0.4004(2) 0.1340(4) 0.47937(13) 0.0550(9) Uani 1 1 d .
H8 H 0.4235 0.0372 0.4795 0.066 Uiso 1 1 calc R
C9 C 0.4392(2) 0.2360(4) 0.51656(12) 0.0502(8) Uani 1 1 d .
H9 H 0.4868 0.2044 0.5403 0.060 Uiso 1 1 calc R
C10 C 0.4082(2) 0.3795(3) 0.51837(11) 0.0456(8) Uani 1 1 d .
H10 H 0.4339 0.4467 0.5427 0.055 Uiso 1 1 calc R
C11 C 0.3358(2) 0.4210(3) 0.48173(10) 0.0406(7) Uani 1 1 d .
C12 C 0.2312(2) 0.7827(3) 0.39756(11) 0.0452(8) Uani 1 1 d .
H12A H 0.1944 0.8693 0.3866 0.054 Uiso 1 1 calc R
H12B H 0.2778 0.8149 0.4242 0.054 Uiso 1 1 calc R
C13 C 0.2793(2) 0.7267(3) 0.35326(11) 0.0448(8) Uani 1 1 d .
C14 C 0.2420(2) 0.7506(4) 0.30366(13) 0.0693(11) Uani 1 1 d .
H14 H 0.1868 0.8030 0.2976 0.083 Uiso 1 1 calc R
C15 C 0.2854(3) 0.6980(6) 0.26284(14) 0.0894(14) Uani 1 1 d .
H15 H 0.2597 0.7168 0.2297 0.107 Uiso 1 1 calc R
C16 C 0.3653(3) 0.6190(5) 0.27084(16) 0.0787(12) Uani 1 1 d .
H16 H 0.3940 0.5824 0.2434 0.094 Uiso 1 1 calc R
C17 C 0.4034(3) 0.5937(4) 0.31976(15) 0.0695(11) Uani 1 1 d .
H17 H 0.4583 0.5399 0.3254 0.083 Uiso 1 1 calc R
C18 C 0.3614(2) 0.6471(3) 0.36053(12) 0.0542(9) Uani 1 1 d .
H18 H 0.3884 0.6297 0.3935 0.065 Uiso 1 1 calc R
C19 C 0.0206(2) 0.7151(4) 0.36698(12) 0.0527(9) Uani 1 1 d .
H19 H 0.0214 0.8091 0.3820 0.063 Uiso 1 1 calc R
C20 C -0.0512(2) 0.6766(4) 0.33066(12) 0.0606(10) Uani 1 1 d .
H20 H -0.0988 0.7441 0.3220 0.073 Uiso 1 1 calc R
C21 C -0.0523(2) 0.5384(4) 0.30732(12) 0.0600(10) Uani 1 1 d .
H21 H -0.0998 0.5135 0.2825 0.072 Uiso 1 1 calc R
C22 C 0.0169(2) 0.4384(4) 0.32090(11) 0.0513(9) Uani 1 1 d .
H22 H 0.0161 0.3456 0.3051 0.062 Uiso 1 1 calc R

loop_
_atom_site_aniso_label
_atom_site_aniso_U_11
_atom_site_aniso_U_22
_atom_site_aniso_U_33
_atom_site_aniso_U_23
_atom_site_aniso_U_13
_atom_site_aniso_U_12
O1 0.0854(18) 0.0493(15) 0.0498(13) -0.0217(11) 0.0004(13) -0.0001(12)
O2 0.0441(13) 0.0460(14) 0.0467(13) -0.0141(10) 0.0064(11) -0.0003(10)
N1 0.0426(14) 0.0331(14) 0.0334(13) -0.0018(11) 0.0072(12) -0.0026(11)
N2 0.0435(15) 0.0403(16) 0.0357(13) -0.0036(11) 0.0035(12) -0.0005(12)
C1 0.0498(19) 0.046(2) 0.0321(16) -0.0077(14) 0.0107(15) -0.0088(15)
C2 0.0483(19) 0.0402(18) 0.0345(16) -0.0020(13) 0.0062(15) -0.0067(15)
C3 0.0446(18) 0.0435(19) 0.0320(16) -0.0005(14) 0.0070(14) -0.0049(15)
C4 0.0424(17) 0.0316(17) 0.0387(16) -0.0014(13) 0.0032(15) -0.0029(14)
C5 0.0491(19) 0.0301(17) 0.0339(16) -0.0043(13) 0.0119(15) -0.0051(14)
C6 0.0406(17) 0.0377(18) 0.0373(16) 0.0023(14) 0.0149(14) -0.0041(14)
C7 0.053(2) 0.040(2) 0.0513(19) -0.0061(15) 0.0188(17) 0.0015(16)
C8 0.049(2) 0.046(2) 0.072(2) 0.0048(18) 0.0196(19) 0.0080(17)
C9 0.0433(19) 0.052(2) 0.056(2) 0.0044(16) 0.0106(16) 0.0080(16)
C10 0.0426(19) 0.049(2) 0.0452(18) -0.0034(15) 0.0062(16) -0.0029(15)
C11 0.0434(18) 0.0423(19) 0.0375(16) -0.0008(14) 0.0112(15) -0.0036(15)
C12 0.052(2) 0.0357(18) 0.0467(18) 0.0007(14) -0.0004(16) -0.0017(15)
C13 0.053(2) 0.0390(19) 0.0423(18) 0.0061(14) 0.0054(16) -0.0128(15)
C14 0.051(2) 0.102(3) 0.054(2) 0.018(2) 0.003(2) -0.011(2)
C15 0.070(3) 0.157(4) 0.042(2) 0.000(2) 0.006(2) -0.036(3)
C16 0.085(3) 0.090(3) 0.066(3) -0.020(2) 0.033(3) -0.030(3)
C17 0.074(3) 0.060(2) 0.080(3) 0.005(2) 0.033(2) -0.002(2)
C18 0.059(2) 0.055(2) 0.049(2) 0.0099(16) 0.0109(19) -0.0017(18)
C19 0.050(2) 0.055(2) 0.051(2) -0.0061(16) -0.0048(17) -0.0023(17)
C20 0.058(2) 0.062(2) 0.060(2) -0.0021(19) -0.0030(19) 0.0009(18)
C21 0.057(2) 0.067(3) 0.054(2) -0.0025(18) -0.0085(19) -0.0098(19)
C22 0.064(2) 0.049(2) 0.0401(18) -0.0069(15) 0.0036(17) -0.0138(18)

loop_
_atom_type_symbol
_atom_type_description
_atom_type_scat_dispersion_real
_atom_type_scat_dispersion_imag
_atom_type_scat_source
C C 0.0033 0.0016 'International Tables Vol C Tables 4.2.6.8 and 6.1.1.4'
H H 0.0000 0.0000 'International Tables Vol C Tables 4.2.6.8 and 6.1.1.4'
N N 0.0061 0.0033 'International Tables Vol C Tables 4.2.6.8 and 6.1.1.4'
O O 0.0106 0.0060 'International Tables Vol C Tables 4.2.6.8 and 6.1.1.4'

loop_
_geom_angle_atom_site_label_1
_geom_angle_atom_site_label_2
_geom_angle_atom_site_label_3
_geom_angle
N2 N1 C4 118.8(2)
N2 N1 C5 113.4(2)
C5 N1 C4 127.7(2)
N1 N2 C11 104.4(2)
O1 C1 C2 122.8(3)
O1 C1 C5 120.5(3)
C5 C1 C2 116.6(3)
C3 C2 C1 120.9(3)
C22 C2 C1 119.6(3)
C22 C2 C3 119.5(3)
C2 C3 C4 123.8(3)
C19 C3 C2 119.0(3)
C19 C3 C4 117.1(3)
O2 C4 N1 109.3(2)
O2 C4 C3 107.8(2)
O2 C4 C12 111.4(2)
N1 C4 C3 109.3(2)
N1 C4 C12 107.3(2)
C3 C4 C12 111.7(2)
N1 C5 C1 120.3(3)
N1 C5 C6 106.2(2)
C6 C5 C1 133.4(3)
C5 C6 C7 134.9(3)
C5 C6 C11 105.2(2)
C11 C6 C7 119.8(3)
C8 C7 C6 117.5(3)
C7 C8 C9 122.5(3)
C10 C9 C8 121.5(3)
C9 C10 C11 116.9(3)
N2 C11 C6 110.8(2)
N2 C11 C10 127.4(3)
C10 C11 C6 121.8(3)
C13 C12 C4 114.6(2)
C14 C13 C12 121.0(3)
C14 C13 C18 117.5(3)
C18 C13 C12 121.5(3)
C13 C14 C15 121.3(4)
C16 C15 C14 120.3(4)
C15 C16 C17 119.4(4)
C16 C17 C18 120.7(4)
C17 C18 C13 120.9(3)
C3 C19 C20 120.5(3)
C21 C20 C19 120.3(3)
C22 C21 C20 119.7(3)
C21 C22 C2 120.9(3)

loop_
_geom_bond_atom_site_label_1
_geom_bond_atom_site_label_2
_geom_bond_distance
O1 C1 1.232(3)
O2 C4 1.389(3)
N1 N2 1.347(3)
N1 C4 1.484(3)
N1 C5 1.362(3)
N2 C11 1.369(3)
C1 C2 1.483(4)
C1 C5 1.448(4)
C2 C3 1.399(4)
C2 C22 1.397(4)
C3 C4 1.514(4)
C3 C19 1.384(4)
C4 C12 1.549(4)
C5 C6 1.395(4)
C6 C7 1.414(4)
C6 C11 1.411(4)
C7 C8 1.352(4)
C8 C9 1.416(4)
C9 C10 1.364(4)
C10 C11 1.406(4)
C12 C13 1.505(4)
C13 C14 1.382(4)
C13 C18 1.386(4)
C14 C15 1.383(5)
C15 C16 1.358(5)
C16 C17 1.371(5)
C17 C18 1.374(4)
C19 C20 1.387(4)
C20 C21 1.382(4)
C21 C22 1.366(4)
